data_2229891
loop_
_publ_author_name
'John, Peter'
'Khan, Islam Ullah'
'Akkurt, Mehmet'
'Ramzan, Muhammad Shahid'
'Sharif, Shahzad'

_publ_section_title
;
 5-Chloro-<i>N</i>-(4,5-dihydro-1<i>H</i>-imidazol-2-yl)-2,1,3-benzothiadiazol-4-amine
 (tizanidine)
;
_journal_coeditor_code ZL2351
_journal_issue 4
_journal_name_full 'Acta Crystallographica Section E'
_journal_page_first o838
_journal_page_last o839
_journal_paper_doi 10.1107/S1600536811008348
_journal_volume 67
_journal_year 2011
_chemical_formula_iupac 'C9 H8 Cl N5 S'
_chemical_formula_moiety 'C9 H8 Cl N5 S'
_chemical_formula_sum 'C9 H8 Cl N5 S'
_chemical_formula_weight 253.72
_chemical_name_systematic
;
5-Chloro-<i>N</i>-(4,5-dihydro-1<i>H</i>-imidazol-2-yl)-2,1,3-benzothiadiazol-
4-amine
;
_space_group_IT_number 2
_symmetry_cell_setting triclinic
_symmetry_space_group_name_Hall '-P 1'
_symmetry_space_group_name_H-M 'P -1'
_atom_sites_solution_hydrogens geom
_atom_sites_solution_primary direct
_atom_sites_solution_secondary difmap
_cell_angle_alpha 95.7900(10)
_cell_angle_beta 101.1260(10)
_cell_angle_gamma 92.1920(10)
_cell_formula_units_Z 4
_cell_length_a 7.6927(3)
_cell_length_b 10.8558(4)
_cell_length_c 12.9969(5)
_cell_measurement_reflns_used 9959
_cell_measurement_temperature 296(2)
_cell_measurement_theta_max 28.26
_cell_measurement_theta_min 2.86
_cell_volume 1057.69(7)
_computing_cell_refinement 'SAINT (Bruker, 2007)'
_computing_data_collection 'APEX2 (Bruker, 2007)'
_computing_data_reduction 'SAINT (Bruker, 2007)'
_computing_molecular_graphics 'ORTEP-3 for Windows (Farrugia, 1997)'
_computing_publication_material 'WinGX (Farrugia, 1999) and PLATON (Spek, 2009)'
_computing_structure_refinement 'SHELXL97 (Sheldrick, 2008)'
_computing_structure_solution 'SHELXS97 (Sheldrick, 2008)'
_diffrn_ambient_temperature 296(2)
_diffrn_measured_fraction_theta_full 0.966
_diffrn_measured_fraction_theta_max 0.966
_diffrn_measurement_device_type 'Bruker APEXII CCD'
_diffrn_measurement_method '\f and \w'
_diffrn_radiation_monochromator graphite
_diffrn_radiation_source 'sealed tube'
_diffrn_radiation_type MoK\a
_diffrn_radiation_wavelength 0.71073
_diffrn_reflns_av_R_equivalents 0.0240
_diffrn_reflns_av_sigmaI/netI 0.0216
_diffrn_reflns_limit_h_max 10
_diffrn_reflns_limit_h_min -10
_diffrn_reflns_limit_k_max 14
_diffrn_reflns_limit_k_min -14
_diffrn_reflns_limit_l_max 17
_diffrn_reflns_limit_l_min -17
_diffrn_reflns_number 17897
_diffrn_reflns_reduction_process
;
;
_diffrn_reflns_theta_full 28.32
_diffrn_reflns_theta_max 28.32
_diffrn_reflns_theta_min 3.21
_diffrn_standards_number 0
_exptl_absorpt_coefficient_mu 0.536
_exptl_absorpt_correction_type none
_exptl_crystal_colour orange
_exptl_crystal_density_diffrn 1.593
_exptl_crystal_density_method 'Not Measured'
_exptl_crystal_description block
_exptl_crystal_F_000 520
_exptl_crystal_size_max 0.290
_exptl_crystal_size_mid 0.180
_exptl_crystal_size_min 0.080
_refine_diff_density_max 0.651
_refine_diff_density_min -0.429
_refine_ls_extinction_method none
_refine_ls_goodness_of_fit_ref 1.030
_refine_ls_hydrogen_treatment mixed
_refine_ls_matrix_type full
_refine_ls_number_parameters 302
_refine_ls_number_reflns 5104
_refine_ls_number_restraints 5
_refine_ls_restrained_S_all 1.033
_refine_ls_R_factor_all 0.0487
_refine_ls_R_factor_gt 0.0418
_refine_ls_shift/su_max 0.001
_refine_ls_shift/su_mean 0.000
_refine_ls_structure_factor_coef Fsqd
_refine_ls_weighting_details 'calc w=1/[\s^2^(Fo^2^)+(0.0635P)^2^+0.4931P] where P=(Fo^2^+2Fc^2^)/3'
_refine_ls_weighting_scheme calc
_refine_ls_wR_factor_gt 0.1128
_refine_ls_wR_factor_ref 0.1204
_reflns_number_gt 4449
_reflns_number_total 5104
_reflns_threshold_expression I>2\s(I)
_cod_data_source_file zl2351.cif
_cod_data_source_block I
_cod_database_code 2229891
_cod_database_fobs_code 2229891

loop_
_symmetry_equiv_pos_site_id
_symmetry_equiv_pos_as_xyz
1 x,y,z
2 -x,-y,-z

loop_
_atom_site_aniso_label
_atom_site_aniso_U_11
_atom_site_aniso_U_22
_atom_site_aniso_U_33
_atom_site_aniso_U_12
_atom_site_aniso_U_13
_atom_site_aniso_U_23
Cl1A 0.0697(3) 0.0577(3) 0.0579(3) 0.0072(2) 0.0179(3) 0.0245(2)
S1A 0.0653(3) 0.0384(3) 0.0738(4) -0.0043(2) 0.0007(3) 0.0089(2)
N1A 0.0690(11) 0.0306(7) 0.0500(9) 0.0073(7) -0.0036(8) 0.0047(7)
N2A 0.0487(9) 0.0364(8) 0.0591(10) 0.0036(6) -0.0049(7) 0.0019(7)
N3A 0.0512(9) 0.0320(7) 0.0401(8) 0.0131(6) -0.0144(6) 0.0016(6)
N4A 0.0459(8) 0.0443(8) 0.0320(7) 0.0146(6) -0.0074(6) 0.0016(6)
N5A 0.0450(8) 0.0329(7) 0.0348(7) 0.0129(6) -0.0057(6) 0.0016(6)
C1A 0.0548(10) 0.0375(9) 0.0300(8) 0.0107(7) 0.0041(7) 0.0054(6)
C2A 0.0492(10) 0.0483(10) 0.0367(9) 0.0146(8) 0.0070(7) 0.0002(7)
C3A 0.0545(10) 0.0386(9) 0.0392(9) 0.0227(8) -0.0003(8) -0.0008(7)
C4A 0.0570(10) 0.0274(7) 0.0320(8) 0.0130(7) -0.0048(7) -0.0017(6)
C5A 0.0466(9) 0.0286(7) 0.0324(8) 0.0089(6) -0.0053(6) -0.0021(6)
C6A 0.0496(9) 0.0305(8) 0.0275(7) 0.0119(7) -0.0054(6) 0.0008(6)
C7A 0.0368(7) 0.0328(7) 0.0286(7) 0.0056(6) -0.0007(6) 0.0082(6)
C8A 0.0549(12) 0.0512(11) 0.0555(12) 0.0199(9) -0.0183(9) -0.0148(9)
C9A 0.0517(11) 0.0503(11) 0.0456(10) 0.0224(9) -0.0109(8) -0.0116(8)
Cl1B 0.0461(2) 0.0679(3) 0.0390(2) -0.0006(2) 0.0148(2) 0.0023(2)
S1B 0.0633(3) 0.0406(3) 0.0434(3) 0.0166(2) -0.0008(2) -0.0036(2)
N1B 0.0479(9) 0.0308(7) 0.0561(10) 0.0076(6) -0.0055(7) 0.0050(7)
N2B 0.0453(8) 0.0328(7) 0.0325(7) 0.0074(6) -0.0015(6) 0.0034(5)
N3B 0.0340(6) 0.0299(6) 0.0288(6) 0.0031(5) -0.0030(5) 0.0034(5)
N4B 0.0299(6) 0.0325(7) 0.0393(7) 0.0007(5) -0.0014(5) 0.0014(5)
N5B 0.0375(7) 0.0281(6) 0.0467(8) 0.0076(5) -0.0014(6) 0.0007(6)
C1B 0.0292(7) 0.0442(9) 0.0332(8) -0.0048(6) 0.0033(6) 0.0074(7)
C2B 0.0396(9) 0.0578(11) 0.0386(9) -0.0080(8) 0.0012(7) 0.0236(8)
C3B 0.0422(9) 0.0414(9) 0.0514(10) -0.0022(7) -0.0029(8) 0.0246(8)
C4B 0.0309(7) 0.0293(7) 0.0456(9) -0.0014(6) -0.0057(6) 0.0100(6)
C5B 0.0280(7) 0.0273(7) 0.0330(7) -0.0019(5) -0.0034(5) 0.0065(6)
C6B 0.0243(6) 0.0293(7) 0.0304(7) -0.0020(5) -0.0012(5) 0.0056(5)
C7B 0.0265(6) 0.0311(7) 0.0312(7) 0.0037(5) 0.0052(5) 0.0016(6)
C8B 0.0336(8) 0.0370(8) 0.0477(10) -0.0001(6) 0.0066(7) -0.0087(7)
C9B 0.0403(9) 0.0292(8) 0.0560(11) 0.0053(6) 0.0071(7) 0.0007(7)

loop_
_atom_site_type_symbol
_atom_site_label
_atom_site_fract_x
_atom_site_fract_y
_atom_site_fract_z
_atom_site_U_iso_or_equiv
_atom_site_thermal_displace_type
_atom_site_calc_flag
_atom_site_refinement_flags
_atom_site_occupancy
_atom_site_disorder_assembly
_atom_site_disorder_group
Cl Cl1A 0.40681(8) 0.26166(5) 0.72358(5) 0.0597(2) Uani d P 1.000 . -14
S S1A 0.85136(8) 0.69598(5) 0.58255(5) 0.0609(2) Uani d P 1.000 . -14
N N1A 0.6430(3) 0.71482(15) 0.57232(14) 0.0518(5) Uani d P 1.000 . -14
N N2A 0.8692(2) 0.56543(15) 0.63157(15) 0.0504(5) Uani d P 1.000 . -14
N N3A 0.7911(2) 0.33724(14) 0.71346(12) 0.0441(5) Uani d DP 1.000 . -14
N N4A 0.6996(2) 0.18129(15) 0.56630(12) 0.0426(4) Uani d DP 1.000 . -14
N N5A 0.9113(2) 0.14570(13) 0.69909(11) 0.0393(4) Uani d P 1.000 . -14
C C1A 0.4819(3) 0.39656(17) 0.68103(13) 0.0410(5) Uani d P 1.000 . -14
C C2A 0.3519(3) 0.48262(19) 0.65002(14) 0.0449(6) Uani d P 1.000 . -14
C C3A 0.3954(3) 0.58968(17) 0.61257(15) 0.0452(5) Uani d P 1.000 . -14
C C4A 0.5753(3) 0.61502(15) 0.60785(13) 0.0407(5) Uani d P 1.000 . -14
C C5A 0.7058(2) 0.52907(15) 0.64166(13) 0.0378(5) Uani d P 1.000 . -14
C C6A 0.6584(2) 0.41428(15) 0.67789(13) 0.0375(5) Uani d P 1.000 . -14
C C7A 0.7965(2) 0.22922(15) 0.66323(12) 0.0333(4) Uani d P 1.000 . -14
C C8A 0.7270(3) 0.0496(2) 0.55046(19) 0.0588(7) Uani d P 1.000 . -14
C C9A 0.9066(3) 0.0408(2) 0.62174(16) 0.0526(6) Uani d P 1.000 . -14
Cl Cl1B 1.12566(6) 0.18138(5) 1.13956(4) 0.05050(10) Uani d P 1.000 . -14
S S1B 1.35483(8) -0.13008(5) 0.75206(4) 0.0509(2) Uani d P 1.000 . -14
N N1B 1.3845(2) -0.19353(14) 0.86079(14) 0.0469(5) Uani d P 1.000 . -14
N N2B 1.2747(2) -0.00089(13) 0.78769(11) 0.0380(4) Uani d P 1.000 . -14
N N3B 1.13963(18) 0.19625(12) 0.90223(11) 0.0321(3) Uani d DP 1.000 . -14
N N4B 1.32552(18) 0.36020(13) 1.01366(12) 0.0352(4) Uani d DP 1.000 . -14
N N5B 1.09790(19) 0.40512(13) 0.89434(12) 0.0388(4) Uani d DP 1.000 . -14
C C1B 1.2069(2) 0.07385(17) 1.05470(13) 0.0359(5) Uani d P 1.000 . -14
C C2B 1.2668(2) -0.03721(19) 1.09644(15) 0.0452(6) Uani d P 1.000 . -14
C C3B 1.3290(2) -0.12898(18) 1.03814(16) 0.0454(5) Uani d P 1.000 . -14
C C4B 1.3311(2) -0.11275(15) 0.93194(14) 0.0367(4) Uani d P 1.000 . -14
C C5B 1.26880(19) -0.00179(14) 0.88987(12) 0.0306(4) Uani d P 1.000 . -14
C C6B 1.20705(18) 0.09766(14) 0.95246(12) 0.0288(4) Uani d P 1.000 . -14
C C7B 1.18549(19) 0.31124(14) 0.93720(12) 0.0297(4) Uani d P 1.000 . -14
C C8B 1.3016(2) 0.49159(16) 1.03987(15) 0.0406(5) Uani d P 1.000 . -14
C C9B 1.1930(2) 0.52377(16) 0.93606(16) 0.0424(5) Uani d P 1.000 . -14
H H8AA 0.73030 0.02310 0.47730 0.0710 Uiso c RP 1.000 . -14
H H8BA 0.63520 0.00040 0.57190 0.0710 Uiso c RP 1.000 . -14
H H2A 0.23490 0.46520 0.65550 0.0540 Uiso c RP 1.000 . -14
H H9AA 0.91290 -0.03620 0.65370 0.0630 Uiso c RP 1.000 . -14
H H3A 0.30950 0.64460 0.59070 0.0540 Uiso c RP 1.000 . -14
H H9BA 1.00250 0.04780 0.58350 0.0630 Uiso c RP 1.000 . -14
H HN3A 0.887(3) 0.368(3) 0.7644(17) 0.0720 Uiso d DP 1.000 . -14
H HN4A 0.597(3) 0.209(3) 0.544(2) 0.0720 Uiso d DP 1.000 . -14
H H2B 1.26270 -0.04660 1.16630 0.0540 Uiso c RP 1.000 . -14
H H3B 1.36890 -0.20030 1.06680 0.0550 Uiso c RP 1.000 . -14
H H8AB 1.41440 0.53940 1.05880 0.0490 Uiso c RP 1.000 . -14
H H8BB 1.23730 0.50460 1.09690 0.0490 Uiso c RP 1.000 . -14
H H9AB 1.11220 0.58780 0.94760 0.0510 Uiso c RP 1.000 . -14
H H9BB 1.26870 0.55020 0.88970 0.0510 Uiso c RP 1.000 . -14
H HN3B 1.072(3) 0.179(2) 0.8391(15) 0.0610 Uiso d DP 1.000 . -14
H HN4B 1.370(3) 0.317(2) 1.0608(18) 0.0610 Uiso d DP 1.000 . -14

loop_
_atom_type_symbol
_atom_type_description
_atom_type_scat_dispersion_real
_atom_type_scat_dispersion_imag
_atom_type_scat_source
C C 0.0033 0.0016 ' International Tables Vol C Tables 4.2.6.8 and 6.1.1.4'
H H 0.0000 0.0000 ' International Tables Vol C Tables 4.2.6.8 and 6.1.1.4'
Cl Cl 0.1484 0.1585 ' International Tables Vol C Tables 4.2.6.8 and 6.1.1.4'
N N 0.0061 0.0033 ' International Tables Vol C Tables 4.2.6.8 and 6.1.1.4'
S S 0.1246 0.1234 ' International Tables Vol C Tables 4.2.6.8 and 6.1.1.4'

loop_
_geom_angle_atom_site_label_1
_geom_angle_atom_site_label_2
_geom_angle_atom_site_label_3
_geom_angle_site_symmetry_1
_geom_angle_site_symmetry_2
_geom_angle_site_symmetry_3
_geom_angle
_geom_angle_publ_flag
N1A S1A N2A . . . 101.46(9) no
N1B S1B N2B . . . 101.08(8) no
S1A N1A C4A . . . 105.99(15) no
S1A N2A C5A . . . 106.15(13) no
C6A N3A C7A . . . 120.01(15) no
C7A N4A C8A . . . 108.65(16) no
C7A N5A C9A . . . 111.44(15) no
C6A N3A HN3A . . . 120.0(19) no
C7A N3A HN3A . . . 118.9(18) no
C8A N4A HN4A . . . 121(2) no
C7A N4A HN4A . . . 119.2(19) no
S1B N1B C4B . . . 106.09(12) no
S1B N2B C5B . . . 106.29(11) no
C6B N3B C7B . . . 123.72(14) no
C7B N4B C8B . . . 108.92(13) no
C7B N5B C9B . . . 110.47(14) no
C6B N3B HN3B . . . 117.1(14) no
C7B N3B HN3B . . . 118.8(14) no
C7B N4B HN4B . . . 119.4(15) no
C8B N4B HN4B . . . 120.4(15) no
C2A C1A C6A . . . 124.01(18) no
Cl1A C1A C6A . . . 119.56(15) no
Cl1A C1A C2A . . . 116.43(17) no
C1A C2A C3A . . . 121.3(2) no
C2A C3A C4A . . . 117.99(19) no
N1A C4A C3A . . . 126.55(19) no
N1A C4A C5A . . . 113.2(2) no
C3A C4A C5A . . . 120.22(16) no
C4A C5A C6A . . . 121.60(15) no
N2A C5A C6A . . . 125.17(15) no
N2A C5A C4A . . . 113.17(16) no
N3A C6A C1A . . . 125.98(16) no
N3A C6A C5A . . . 118.99(14) no
C1A C6A C5A . . . 114.83(15) no
N3A C7A N5A . . . 122.83(15) no
N3A C7A N4A . . . 128.44(16) no
N4A C7A N5A . . . 108.66(14) no
N4A C8A C9A . . . 102.08(17) no
N5A C9A C8A . . . 101.67(17) no
C1A C2A H2A . . . 119.00 no
C3A C2A H2A . . . 119.00 no
C2A C3A H3A . . . 121.00 no
C4A C3A H3A . . . 121.00 no
N4A C8A H8BA . . . 111.00 no
C9A C8A H8AA . . . 111.00 no
C9A C8A H8BA . . . 111.00 no
N4A C8A H8AA . . . 111.00 no
H8AA C8A H8BA . . . 109.00 no
H9AA C9A H9BA . . . 109.00 no
C8A C9A H9BA . . . 111.00 no
C8A C9A H9AA . . . 111.00 no
N5A C9A H9AA . . . 111.00 no
N5A C9A H9BA . . . 111.00 no
Cl1B C1B C6B . . . 119.74(13) no
C2B C1B C6B . . . 123.76(16) no
Cl1B C1B C2B . . . 116.49(13) no
C1B C2B C3B . . . 122.33(17) no
C2B C3B C4B . . . 117.52(17) no
C3B C4B C5B . . . 120.03(15) no
N1B C4B C3B . . . 126.69(16) no
N1B C4B C5B . . . 113.27(15) no
N2B C5B C6B . . . 124.10(14) no
C4B C5B C6B . . . 122.63(14) no
N2B C5B C4B . . . 113.27(14) no
N3B C6B C1B . . . 128.30(15) no
N3B C6B C5B . . . 117.62(14) no
C1B C6B C5B . . . 113.69(14) no
N3B C7B N4B . . . 129.45(15) no
N4B C7B N5B . . . 108.75(14) no
N3B C7B N5B . . . 121.71(14) no
N4B C8B C9B . . . 101.13(14) no
N5B C9B C8B . . . 101.10(14) no
C1B C2B H2B . . . 119.00 no
C3B C2B H2B . . . 119.00 no
C2B C3B H3B . . . 121.00 no
C4B C3B H3B . . . 121.00 no
N4B C8B H8AB . . . 112.00 no
N4B C8B H8BB . . . 112.00 no
C9B C8B H8AB . . . 112.00 no
C9B C8B H8BB . . . 112.00 no
H8AB C8B H8BB . . . 109.00 no
N5B C9B H9AB . . . 112.00 no
N5B C9B H9BB . . . 112.00 no
C8B C9B H9AB . . . 112.00 no
C8B C9B H9BB . . . 112.00 no
H9AB C9B H9BB . . . 109.00 no

loop_
_geom_bond_atom_site_label_1
_geom_bond_atom_site_label_2
_geom_bond_site_symmetry_1
_geom_bond_site_symmetry_2
_geom_bond_distance
_geom_bond_publ_flag
Cl1A C1A . . 1.734(2) no
Cl1B C1B . . 1.7412(18) no
S1A N2A . . 1.6114(18) no
S1A N1A . . 1.605(2) no
S1B N2B . . 1.6145(16) no
S1B N1B . . 1.6148(18) no
N1A C4A . . 1.345(3) no
N2A C5A . . 1.338(2) no
N3A C7A . . 1.290(2) no
N3A C6A . . 1.384(2) no
N4A C7A . . 1.375(2) no
N4A C8A . . 1.453(3) no
N5A C7A . . 1.344(2) no
N5A C9A . . 1.436(3) no
N3A HN3A . . 0.92(2) no
N4A HN4A . . 0.86(3) no
N1B C4B . . 1.343(2) no
N2B C5B . . 1.339(2) no
N3B C7B . . 1.296(2) no
N3B C6B . . 1.376(2) no
N4B C8B . . 1.460(2) no
N4B C7B . . 1.366(2) no
N5B C9B . . 1.457(2) no
N5B C7B . . 1.351(2) no
N3B HN3B . . 0.88(2) no
N4B HN4B . . 0.84(2) no
C1A C2A . . 1.424(3) no
C1A C6A . . 1.373(3) no
C2A C3A . . 1.359(3) no
C3A C4A . . 1.415(3) no
C4A C5A . . 1.434(3) no
C5A C6A . . 1.434(2) no
C8A C9A . . 1.520(3) no
C2A H2A . . 0.9300 no
C3A H3A . . 0.9300 no
C8A H8AA . . 0.9700 no
C8A H8BA . . 0.9700 no
C9A H9BA . . 0.9700 no
C9A H9AA . . 0.9700 no
C1B C6B . . 1.379(2) no
C1B C2B . . 1.428(3) no
C2B C3B . . 1.349(3) no
C3B C4B . . 1.412(3) no
C4B C5B . . 1.434(2) no
C5B C6B . . 1.437(2) no
C8B C9B . . 1.524(3) no
C2B H2B . . 0.9300 no
C3B H3B . . 0.9300 no
C8B H8AB . . 0.9700 no
C8B H8BB . . 0.9700 no
C9B H9AB . . 0.9700 no
C9B H9BB . . 0.9700 no

loop_
_geom_hbond_atom_site_label_D
_geom_hbond_atom_site_label_H
_geom_hbond_atom_site_label_A
_geom_hbond_site_symmetry_A
_geom_hbond_distance_DH
_geom_hbond_distance_HA
_geom_hbond_distance_DA
_geom_hbond_angle_DHA
_geom_hbond_publ_flag
N3A HN3A N5B . 0.92(2) 2.10(2) 3.003(2) 168(3) yes
N4A HN4A N1A 2_666 0.86(3) 2.38(3) 3.205(3) 160(2) yes
N3B HN3B N5A . 0.88(2) 1.98(2) 2.864(2) 177.2(19) yes
N4B HN4B Cl1B . 0.84(2) 2.75(2) 3.1927(15) 114.4(19) yes
N4B HN4B N1B 2_857 0.84(2) 2.48(2) 3.227(2) 150(2) yes

loop_
_geom_torsion_atom_site_label_1
_geom_torsion_atom_site_label_2
_geom_torsion_atom_site_label_3
_geom_torsion_atom_site_label_4
_geom_torsion_site_symmetry_1
_geom_torsion_site_symmetry_2
_geom_torsion_site_symmetry_3
_geom_torsion_site_symmetry_4
_geom_torsion
_geom_torsion_publ_flag
N2A S1A N1A C4A . . . . -0.35(15) no
N1A S1A N2A C5A . . . . 0.49(16) no
N2B S1B N1B C4B . . . . -0.13(13) no
N1B S1B N2B C5B . . . . 0.42(13) no
S1A N1A C4A C5A . . . . 0.10(18) no
S1A N1A C4A C3A . . . . -179.03(15) no
S1A N2A C5A C6A . . . . 176.96(14) no
S1A N2A C5A C4A . . . . -0.48(19) no
C6A N3A C7A N4A . . . . 10.0(3) no
C7A N3A C6A C5A . . . . -115.36(18) no
C7A N3A C6A C1A . . . . 70.1(2) no
C6A N3A C7A N5A . . . . -173.51(15) no
C8A N4A C7A N3A . . . . -169.83(18) no
C7A N4A C8A C9A . . . . -24.8(2) no
C8A N4A C7A N5A . . . . 13.3(2) no
C7A N5A C9A C8A . . . . -20.2(2) no
C9A N5A C7A N3A . . . . -171.84(17) no
C9A N5A C7A N4A . . . . 5.3(2) no
S1B N1B C4B C5B . . . . -0.18(17) no
S1B N1B C4B C3B . . . . 178.69(15) no
S1B N2B C5B C6B . . . . 179.30(13) no
S1B N2B C5B C4B . . . . -0.57(17) no
C7B N3B C6B C1B . . . . 55.9(2) no
C7B N3B C6B C5B . . . . -131.72(16) no
C6B N3B C7B N5B . . . . -170.11(15) no
C6B N3B C7B N4B . . . . 13.9(3) no
C8B N4B C7B N5B . . . . 14.92(18) no
C7B N4B C8B C9B . . . . -28.11(16) no
C8B N4B C7B N3B . . . . -168.70(16) no
C7B N5B C9B C8B . . . . -22.90(17) no
C9B N5B C7B N3B . . . . -170.68(15) no
C9B N5B C7B N4B . . . . 6.04(19) no
Cl1A C1A C6A N3A . . . . -5.1(2) no
C2A C1A C6A N3A . . . . 175.59(17) no
C2A C1A C6A C5A . . . . 0.8(2) no
Cl1A C1A C2A C3A . . . . -178.11(15) no
C6A C1A C2A C3A . . . . 1.2(3) no
Cl1A C1A C6A C5A . . . . -179.89(12) no
C1A C2A C3A C4A . . . . -1.7(3) no
C2A C3A C4A C5A . . . . 0.2(3) no
C2A C3A C4A N1A . . . . 179.23(18) no
C3A C4A C5A N2A . . . . 179.45(17) no
C3A C4A C5A C6A . . . . 1.9(3) no
N1A C4A C5A N2A . . . . 0.3(2) no
N1A C4A C5A C6A . . . . -177.28(16) no
C4A C5A C6A N3A . . . . -177.48(15) no
N2A C5A C6A C1A . . . . -179.54(17) no
C4A C5A C6A C1A . . . . -2.3(2) no
N2A C5A C6A N3A . . . . 5.3(3) no
N4A C8A C9A N5A . . . . 26.1(2) no
Cl1B C1B C6B N3B . . . . -4.3(2) no
C2B C1B C6B C5B . . . . 1.7(2) no
C6B C1B C2B C3B . . . . -0.1(3) no
Cl1B C1B C6B C5B . . . . -176.84(11) no
C2B C1B C6B N3B . . . . 174.28(16) no
Cl1B C1B C2B C3B . . . . 178.50(14) no
C1B C2B C3B C4B . . . . -0.9(3) no
C2B C3B C4B N1B . . . . -178.73(17) no
C2B C3B C4B C5B . . . . 0.1(2) no
N1B C4B C5B N2B . . . . 0.5(2) no
N1B C4B C5B C6B . . . . -179.36(14) no
C3B C4B C5B N2B . . . . -178.44(15) no
C3B C4B C5B C6B . . . . 1.7(2) no
C4B C5B C6B C1B . . . . -2.5(2) no
N2B C5B C6B C1B . . . . 177.67(15) no
C4B C5B C6B N3B . . . . -175.91(14) no
N2B C5B C6B N3B . . . . 4.2(2) no
N4B C8B C9B N5B . . . . 29.36(15) no
